data_8105298
loop_
_publ_author_name
'Li, Xi-Xi'
'Jiang, Jin-Ke'
'Du, Jing-Jie'
'Guo, Wei'
'Jiang, Hui'
'Dong, Xian-Wu'

_publ_section_title
;
 Crystal structure of
 poly[aqua(5-dimethylamino)naphthalene-1-sulfonato-\k2
 N:O)(\m2-4,4&#x2032;-bipyridyl -\k2 N:N&#x2032;)silver(I)],
 C44H44Ag2N6O8S2
;
_journal_issue 4
_journal_name_full 'Zeitschrift f\"ur Kristallographie - New Crystal Structures'
_journal_page_first 821
_journal_page_last 823
_journal_paper_doi 10.1515/ncrs-2020-0028
_journal_volume 235
_journal_year 2020
_chemical_formula_moiety 'C22 H20 Ag N3 O3 S, C10 H8 Ag N2, C12 H12 N O3 S, 2(H2 O)'
_chemical_formula_sum 'C44 H44 Ag2 N6 O8 S2'
_chemical_formula_weight 1064.71
_space_group_crystal_system triclinic
_space_group_IT_number 2
_space_group_name_Hall '-P 1'
_space_group_name_H-M_alt 'P -1'
_atom_sites_solution_hydrogens mixed
_cell_angle_alpha 80.903(4)
_cell_angle_beta 89.801(4)
_cell_angle_gamma 83.911(4)
_cell_formula_units_Z 2
_cell_length_a 11.3967(5)
_cell_length_b 12.6953(6)
_cell_length_c 14.9539(7)
_cell_measurement_reflns_used 9968
_cell_measurement_temperature 293(2)
_cell_measurement_theta_max 29.4530
_cell_measurement_theta_min 5.0380
_cell_volume 2124.14(17)
_computing_cell_refinement 'CrysAlisPro 1.171.39.7e (Rigaku OD, 2015)'
_computing_data_collection 'CrysAlisPro 1.171.39.7e (Rigaku OD, 2015)'
_computing_data_reduction 'CrysAlisPro 1.171.39.7e (Rigaku OD, 2015)'
_computing_structure_refinement 'SHELXL-2017/1 (Sheldrick, 2017)'
_computing_structure_solution 'SHELXT 2014/5 (Sheldrick, 2014)'
_diffrn_ambient_temperature 293(2)
_diffrn_measured_fraction_theta_full 0.991
_diffrn_measured_fraction_theta_max 0.879
_diffrn_measurement_device_type 'XtaLAB Pro: Kappa dual offset/far'
_diffrn_measurement_method '\w scans'
_diffrn_radiation_type MoK\a
_diffrn_radiation_wavelength 0.71073
_diffrn_reflns_av_R_equivalents 0.0366
_diffrn_reflns_av_unetI/netI 0.0333
_diffrn_reflns_Laue_measured_fraction_full 0.991
_diffrn_reflns_Laue_measured_fraction_max 0.879
_diffrn_reflns_limit_h_max 15
_diffrn_reflns_limit_h_min -15
_diffrn_reflns_limit_k_max 17
_diffrn_reflns_limit_k_min -16
_diffrn_reflns_limit_l_max 20
_diffrn_reflns_limit_l_min -20
_diffrn_reflns_number 38875
_diffrn_reflns_point_group_measured_fraction_full 0.991
_diffrn_reflns_point_group_measured_fraction_max 0.879
_diffrn_reflns_theta_full 25.000
_diffrn_reflns_theta_max 29.777
_diffrn_reflns_theta_min 4.854
_diffrn_source 'fine-focus sealed X-ray tube'
_exptl_absorpt_coefficient_mu 1.082
_exptl_absorpt_correction_T_max 1.00000
_exptl_absorpt_correction_T_min 0.74206
_exptl_absorpt_correction_type multi-scan
_exptl_absorpt_process_details
;
CrysAlisPro 1.171.39.7e (Rigaku Oxford Diffraction, 2015)
Empirical absorption correction using spherical harmonics,
 implemented in SCALE3 ABSPACK scaling algorithm.
;
_exptl_crystal_colour colorless
_exptl_crystal_density_diffrn 1.665
_exptl_crystal_description block
_exptl_crystal_F_000 1080
_exptl_crystal_size_max 0.190
_exptl_crystal_size_mid 0.160
_exptl_crystal_size_min 0.110
_refine_diff_density_max 1.090
_refine_diff_density_min -0.788
_refine_diff_density_rms 0.072
_refine_ls_extinction_coef .
_refine_ls_extinction_method none
_refine_ls_goodness_of_fit_ref 1.033
_refine_ls_hydrogen_treatment constr
_refine_ls_matrix_type full
_refine_ls_number_parameters 569
_refine_ls_number_reflns 10654
_refine_ls_number_restraints 0
_refine_ls_restrained_S_all 1.033
_refine_ls_R_factor_all 0.0657
_refine_ls_R_factor_gt 0.0421
_refine_ls_shift/su_max 0.001
_refine_ls_shift/su_mean 0.000
_refine_ls_structure_factor_coef Fsqd
_refine_ls_weighting_details 'w=1/[\s^2^(Fo^2^)+(0.0458P)^2^+1.9230P] where P=(Fo^2^+2Fc^2^)/3'
_refine_ls_weighting_scheme calc
_refine_ls_wR_factor_gt 0.0997
_refine_ls_wR_factor_ref 0.1130
_reflns_Friedel_coverage 0.000
_reflns_Friedel_fraction_full .
_reflns_Friedel_fraction_max .
_reflns_number_gt 7535
_reflns_number_total 10654
_reflns_threshold_expression 'I > 2\s(I)'
_cod_data_source_file suppl_ncrs-2020-0028_suppl.cif
_cod_data_source_block shelx
_cod_database_code 8105298
_shelx_space_group_comment
;
The symmetry employed for this shelxl refinement is uniquely defined
by the following loop, which should always be used as a source of
symmetry information in preference to the above space-group names.
They are only intended as comments.
;
_shelx_estimated_absorpt_t_min 0.821
_shelx_estimated_absorpt_t_max 0.890

loop_
_space_group_symop_operation_xyz
'x, y, z'
'-x, -y, -z'

loop_
_atom_site_label
_atom_site_type_symbol
_atom_site_fract_x
_atom_site_fract_y
_atom_site_fract_z
_atom_site_U_iso_or_equiv
_atom_site_adp_type
_atom_site_occupancy
_atom_site_site_symmetry_order
_atom_site_calc_flag
_atom_site_refinement_flags_posn
_atom_site_refinement_flags_adp
_atom_site_refinement_flags_occupancy
_atom_site_disorder_assembly
_atom_site_disorder_group
Ag1 Ag 0.79002(2) 1.04026(2) 0.62128(2) 0.05605(10) Uani 1 1 d . . . . .
Ag2 Ag 0.83622(2) 0.24623(3) 0.72862(2) 0.06733(11) Uani 1 1 d . . . . .
S1 S 0.79547(6) 0.37138(6) 0.48145(6) 0.04434(18) Uani 1 1 d . . . . .
S2 S 0.79625(9) 0.89625(9) 0.87051(7) 0.0661(3) Uani 1 1 d . . . . .
N6 N 0.60047(18) 1.0426(2) 0.61480(18) 0.0390(5) Uani 1 1 d . . . . .
O1 O 0.7607(2) 0.2754(2) 0.53653(17) 0.0598(6) Uani 1 1 d . . . . .
N4 N 0.02536(19) 0.2518(2) 0.73251(19) 0.0476(6) Uani 1 1 d . . . . .
O2 O 0.7155(2) 0.46660(19) 0.48845(18) 0.0571(6) Uani 1 1 d . . . . .
N5 N -0.02132(18) 1.03880(19) 0.60896(19) 0.0404(6) Uani 1 1 d . . . . .
O3 O 0.9171(2) 0.3874(2) 0.49641(18) 0.0621(7) Uani 1 1 d . . . . .
O2W O 0.8385(3) 0.6256(2) 0.5555(2) 0.0680(7) Uani 1 1 d G . . . .
H2A H 0.907203 0.604681 0.538680 0.102 Uiso 1 1 d G U . . .
H2B H 0.794063 0.584179 0.535974 0.102 Uiso 1 1 d G U . . .
N3 N 0.6461(2) 0.2536(2) 0.7411(2) 0.0489(7) Uani 1 1 d . . . . .
C27 C 0.3551(2) 1.0372(2) 0.60702(19) 0.0326(5) Uani 1 1 d . . . . .
C30 C 0.2252(2) 1.0365(2) 0.60504(19) 0.0328(5) Uani 1 1 d . . . . .
C40 C 0.2693(2) 0.2622(2) 0.7463(2) 0.0371(6) Uani 1 1 d . . . . .
O1W O 0.8122(4) 0.8046(3) 0.6482(3) 0.0921(10) Uani 1 1 d G . . . .
H1A H 0.800632 0.797409 0.704920 0.138 Uiso 1 1 d G U . . .
H1B H 0.782242 0.752279 0.631418 0.138 Uiso 1 1 d G U . . .
C25 C 0.5316(2) 1.1200(2) 0.5649(2) 0.0447(7) Uani 1 1 d . . . . .
H30 H 0.566365 1.176819 0.532179 0.054 Uiso 1 1 calc R U . . .
O6 O 0.7117(3) 0.9213(3) 0.9378(2) 0.0901(10) Uani 1 1 d . . . . .
O5 O 0.7650(3) 0.8095(3) 0.8248(2) 0.0909(10) Uani 1 1 d . . . . .
O4 O 0.8226(3) 0.9903(3) 0.8091(2) 0.0854(9) Uani 1 1 d . . . . .
C37 C 0.3997(2) 0.2625(2) 0.7491(2) 0.0375(6) Uani 1 1 d . . . . .
N2 N 1.1705(3) 0.5878(2) 1.1514(2) 0.0552(7) Uani 1 1 d . . . . .
C41 C 0.1993(2) 0.3325(3) 0.6826(2) 0.0490(8) Uani 1 1 d . . . . .
H39 H 0.232927 0.384698 0.643013 0.059 Uiso 1 1 calc R U . . .
C31 C 0.1515(2) 1.1192(2) 0.5578(2) 0.0439(7) Uani 1 1 d . . . . .
H28 H 0.183228 1.176505 0.523084 0.053 Uiso 1 1 calc R U . . .
C6 C 0.6773(2) 0.3403(2) 0.3246(2) 0.0389(6) Uani 1 1 d . . . . .
C2 C 0.8912(3) 0.3319(2) 0.3222(2) 0.0447(7) Uani 1 1 d . . . . .
H9 H 0.962181 0.336434 0.351112 0.054 Uiso 1 1 calc R U . . .
C1 C 0.7870(2) 0.3477(2) 0.3666(2) 0.0399(6) Uani 1 1 d . . . . .
C26 C 0.4103(2) 1.1207(3) 0.5590(2) 0.0471(8) Uani 1 1 d . . . . .
H29 H 0.365772 1.177101 0.522919 0.056 Uiso 1 1 calc R U . . .
C18 C 0.9419(3) 0.7467(3) 0.9907(2) 0.0424(7) Uani 1 1 d . . . . .
C28 C 0.4284(2) 0.9561(2) 0.6579(2) 0.0482(8) Uani 1 1 d . . . . .
H32 H 0.396471 0.897427 0.690383 0.058 Uiso 1 1 calc R U . . .
C16 C 1.1351(3) 0.7907(3) 1.0359(2) 0.0442(7) Uani 1 1 d . . . . .
H24 H 1.203230 0.773500 1.071564 0.053 Uiso 1 1 calc R U . . .
C3 C 0.8913(3) 0.3091(2) 0.2335(2) 0.0455(7) Uani 1 1 d . . . . .
H8 H 0.962674 0.298488 0.204126 0.055 Uiso 1 1 calc R U . . .
C17 C 1.0493(3) 0.7165(2) 1.0415(2) 0.0396(6) Uani 1 1 d . . . . .
C8 C 0.4649(3) 0.3460(3) 0.3218(3) 0.0536(8) Uani 1 1 d . . . . .
H11 H 0.392777 0.356639 0.350047 0.064 Uiso 1 1 calc R U . . .
C44 C 0.0922(3) 0.1875(3) 0.7955(3) 0.0539(9) Uani 1 1 d . . . . .
H33 H 0.055723 0.137862 0.835634 0.065 Uiso 1 1 calc R U . . .
C29 C 0.5485(2) 0.9615(3) 0.6607(3) 0.0522(8) Uani 1 1 d . . . . .
H31 H 0.595459 0.906204 0.696216 0.063 Uiso 1 1 calc R U . . .
C32 C 0.0307(2) 1.1177(3) 0.5616(2) 0.0468(7) Uani 1 1 d . . . . .
H27 H -0.016784 1.175093 0.529242 0.056 Uiso 1 1 calc R U . . .
C38 C 0.4721(2) 0.1829(3) 0.8021(2) 0.0489(8) Uani 1 1 d . . . . .
H35 H 0.439296 0.130638 0.842140 0.059 Uiso 1 1 calc R U . . .
C5 C 0.6788(2) 0.3169(2) 0.2343(2) 0.0431(7) Uani 1 1 d . . . . .
C4 C 0.7885(3) 0.3022(3) 0.1896(2) 0.0464(7) Uani 1 1 d . . . . .
H7 H 0.789939 0.287974 0.130491 0.056 Uiso 1 1 calc R U . . .
C13 C 0.9302(3) 0.8468(3) 0.9322(2) 0.0457(7) Uani 1 1 d . . . . .
C43 C 0.2119(3) 0.1894(3) 0.8052(3) 0.0519(8) Uani 1 1 d . . . . .
H34 H 0.253967 0.142385 0.850873 0.062 Uiso 1 1 calc R U . . .
C39 C 0.5930(2) 0.1807(3) 0.7958(2) 0.0518(8) Uani 1 1 d . . . . .
H36 H 0.639753 0.125595 0.831657 0.062 Uiso 1 1 calc R U . . .
C15 C 1.1195(3) 0.8856(3) 0.9799(3) 0.0540(8) Uani 1 1 d . . . . .
H23 H 1.176733 0.933054 0.977220 0.065 Uiso 1 1 calc R U . . .
C14 C 1.0174(3) 0.9128(3) 0.9259(3) 0.0548(8) Uani 1 1 d . . . . .
H22 H 1.009154 0.976696 0.885315 0.066 Uiso 1 1 calc R U . . .
C36 C 0.4554(3) 0.3400(3) 0.6935(3) 0.0533(8) Uani 1 1 d . . . . .
H38 H 0.410544 0.396744 0.657951 0.064 Uiso 1 1 calc R U . . .
C42 C 0.0793(2) 0.3249(3) 0.6783(2) 0.0539(9) Uani 1 1 d . . . . .
H40 H 0.034017 0.373142 0.635380 0.065 Uiso 1 1 calc R U . . .
N1 N 0.5778(3) 0.2789(3) 0.1002(2) 0.0673(9) Uani 1 1 d . . . . .
C9 C 0.4666(3) 0.3218(3) 0.2340(3) 0.0561(9) Uani 1 1 d . . . . .
H12 H 0.395756 0.315859 0.205489 0.067 Uiso 1 1 calc R U . . .
C7 C 0.5661(3) 0.3546(3) 0.3676(2) 0.0473(7) Uani 1 1 d . . . . .
H10 H 0.562513 0.369723 0.426508 0.057 Uiso 1 1 calc R U . . .
C22 C 1.0633(3) 0.6159(3) 1.1010(2) 0.0484(7) Uani 1 1 d . . . . .
C19 C 0.8508(3) 0.6780(3) 1.0052(3) 0.0595(9) Uani 1 1 d . . . . .
H21 H 0.780038 0.696622 0.972934 0.071 Uiso 1 1 calc R U . . .
C21 C 0.9712(4) 0.5552(3) 1.1120(3) 0.0641(10) Uani 1 1 d . . . . .
H19 H 0.979535 0.491034 1.152292 0.077 Uiso 1 1 calc R U . . .
C35 C 0.5773(3) 0.3331(3) 0.6911(3) 0.0565(9) Uani 1 1 d . . . . .
H37 H 0.612764 0.385698 0.653251 0.068 Uiso 1 1 calc R U . . .
C33 C 0.1704(3) 0.9538(3) 0.6530(3) 0.0675(12) Uani 1 1 d . . . . .
H26 H 0.215816 0.894667 0.684924 0.081 Uiso 1 1 calc R U . . .
C10 C 0.5707(3) 0.3067(3) 0.1889(2) 0.0521(8) Uani 1 1 d . . . . .
C34 C 0.0484(3) 0.9578(3) 0.6541(3) 0.0684(12) Uani 1 1 d . . . . .
H25 H 0.014117 0.901308 0.687856 0.082 Uiso 1 1 calc R U . . .
C20 C 0.8655(4) 0.5863(4) 1.0651(3) 0.0719(11) Uani 1 1 d . . . . .
H20 H 0.803981 0.543355 1.075001 0.086 Uiso 1 1 calc R U . . .
C24 C 1.1679(4) 0.5010(4) 1.2285(3) 0.0786(13) Uani 1 1 d . . . . .
H18 H 1.103494 0.518011 1.267112 0.118 Uiso 1 1 calc R U . . .
H16 H 1.240820 0.492862 1.262135 0.118 Uiso 1 1 calc R U . . .
H17 H 1.157810 0.435227 1.206843 0.118 Uiso 1 1 calc R U . . .
C23 C 1.2755(4) 0.5656(4) 1.0976(3) 0.0690(10) Uani 1 1 d . . . . .
H14 H 1.277095 0.494844 1.082199 0.104 Uiso 1 1 calc R U . . .
H15 H 1.345064 0.570003 1.132261 0.104 Uiso 1 1 calc R U . . .
H13 H 1.273064 0.617307 1.043207 0.104 Uiso 1 1 calc R U . . .
C11 C 0.4805(4) 0.3255(6) 0.0396(3) 0.107(2) Uani 1 1 d . . . A 1
H2 H 0.410393 0.293208 0.059132 0.161 Uiso 1 1 calc R U . A 1
H3 H 0.498915 0.312746 -0.020759 0.161 Uiso 1 1 calc R U . A 1
H1 H 0.467707 0.401343 0.040137 0.161 Uiso 1 1 calc R U . A 1
C12 C 0.5961(5) 0.1627(5) 0.1003(4) 0.0922(16) Uani 1 1 d . . . . .
H6 H 0.661990 0.132095 0.139041 0.138 Uiso 1 1 calc R U . . .
H5 H 0.611723 0.149176 0.039749 0.138 Uiso 1 1 calc R U . . .
H4 H 0.526522 0.130952 0.121972 0.138 Uiso 1 1 calc R U . . .

loop_
_atom_site_aniso_label
_atom_site_aniso_U_11
_atom_site_aniso_U_22
_atom_site_aniso_U_33
_atom_site_aniso_U_23
_atom_site_aniso_U_13
_atom_site_aniso_U_12
Ag1 0.01670(10) 0.07004(18) 0.0820(2) -0.01156(14) 0.00120(10) -0.00799(10)
Ag2 0.01633(11) 0.0993(2) 0.0916(2) -0.02698(18) 0.00453(11) -0.01279(12)
S1 0.0336(3) 0.0446(4) 0.0528(5) -0.0004(3) -0.0002(3) -0.0060(3)
S2 0.0559(5) 0.0719(6) 0.0667(6) -0.0090(5) -0.0202(4) 0.0087(5)
N6 0.0182(9) 0.0437(13) 0.0556(15) -0.0070(11) 0.0017(9) -0.0065(9)
O1 0.0626(15) 0.0531(14) 0.0581(15) 0.0095(11) 0.0086(12) -0.0077(12)
N4 0.0174(10) 0.0691(18) 0.0598(17) -0.0171(14) 0.0044(10) -0.0097(11)
O2 0.0486(13) 0.0521(13) 0.0717(16) -0.0149(12) 0.0006(11) -0.0032(10)
N5 0.0185(10) 0.0359(12) 0.0665(17) -0.0061(11) -0.0003(10) -0.0039(9)
O3 0.0391(12) 0.0836(18) 0.0670(16) -0.0161(14) -0.0051(11) -0.0150(12)
O2W 0.0701(17) 0.0679(17) 0.0730(18) -0.0251(14) 0.0128(15) -0.0196(14)
N3 0.0170(10) 0.0712(18) 0.0624(17) -0.0191(14) 0.0020(10) -0.0095(11)
C27 0.0199(11) 0.0334(13) 0.0446(15) -0.0053(11) 0.0008(10) -0.0051(9)
C30 0.0185(11) 0.0309(13) 0.0487(16) -0.0052(11) 0.0012(10) -0.0030(9)
C40 0.0192(11) 0.0488(16) 0.0452(16) -0.0111(13) 0.0033(10) -0.0066(10)
O1W 0.110(3) 0.074(2) 0.094(2) -0.0182(18) 0.030(2) -0.0115(19)
C25 0.0267(13) 0.0428(16) 0.063(2) 0.0044(14) 0.0045(12) -0.0141(12)
O6 0.0489(16) 0.109(3) 0.108(3) -0.022(2) -0.0026(16) 0.0166(16)
O5 0.099(2) 0.100(2) 0.076(2) -0.0197(18) -0.0395(18) -0.0106(19)
O4 0.077(2) 0.089(2) 0.078(2) 0.0095(17) -0.0192(16) 0.0119(17)
C37 0.0205(11) 0.0460(16) 0.0488(16) -0.0135(13) 0.0034(10) -0.0074(10)
N2 0.0530(16) 0.0517(16) 0.0557(17) 0.0028(13) -0.0051(13) 0.0011(13)
C41 0.0254(13) 0.074(2) 0.0453(17) 0.0033(16) 0.0024(11) -0.0138(14)
C31 0.0247(13) 0.0424(16) 0.0585(19) 0.0122(14) 0.0027(12) -0.0053(11)
C6 0.0300(13) 0.0290(14) 0.0544(18) 0.0040(12) 0.0044(12) -0.0046(10)
C2 0.0300(13) 0.0417(16) 0.061(2) -0.0006(14) 0.0019(12) -0.0101(12)
C1 0.0312(13) 0.0334(14) 0.0530(18) -0.0004(12) 0.0015(12) -0.0032(11)
C26 0.0238(13) 0.0437(17) 0.067(2) 0.0135(15) -0.0033(12) -0.0063(11)
C18 0.0395(15) 0.0479(17) 0.0419(16) -0.0118(13) -0.0011(12) -0.0079(13)
C28 0.0234(13) 0.0389(16) 0.077(2) 0.0110(15) 0.0007(13) -0.0075(11)
C16 0.0357(14) 0.0493(18) 0.0487(18) -0.0097(14) 0.0004(12) -0.0066(12)
C3 0.0323(14) 0.0448(17) 0.059(2) -0.0031(14) 0.0104(13) -0.0095(12)
C17 0.0388(14) 0.0420(16) 0.0392(15) -0.0083(12) 0.0005(11) -0.0066(12)
C8 0.0285(14) 0.059(2) 0.069(2) 0.0037(17) 0.0045(14) -0.0031(13)
C44 0.0302(14) 0.0484(18) 0.083(3) -0.0049(17) 0.0169(15) -0.0138(13)
C29 0.0234(13) 0.0462(17) 0.080(2) 0.0104(16) -0.0044(13) -0.0010(12)
C32 0.0226(13) 0.0468(17) 0.065(2) 0.0064(15) -0.0030(12) 0.0034(11)
C38 0.0245(13) 0.064(2) 0.0560(19) -0.0003(16) -0.0005(12) -0.0069(13)
C5 0.0300(13) 0.0408(16) 0.0552(18) 0.0054(14) 0.0013(12) -0.0080(11)
C4 0.0378(15) 0.0497(18) 0.0500(18) -0.0014(14) 0.0070(13) -0.0064(13)
C13 0.0425(16) 0.0490(18) 0.0453(17) -0.0095(14) -0.0036(13) -0.0007(13)
C43 0.0258(13) 0.0512(18) 0.074(2) 0.0057(16) 0.0045(13) -0.0039(12)
C39 0.0223(13) 0.071(2) 0.061(2) -0.0094(17) -0.0051(12) -0.0019(13)
C15 0.0434(17) 0.0473(18) 0.072(2) -0.0058(17) 0.0067(15) -0.0129(14)
C14 0.055(2) 0.0404(17) 0.064(2) 0.0045(16) 0.0022(16) -0.0032(14)
C36 0.0249(13) 0.0499(18) 0.082(2) 0.0027(17) 0.0030(14) -0.0100(12)
C42 0.0224(13) 0.091(3) 0.0458(18) -0.0017(17) -0.0033(11) -0.0071(14)
N1 0.0410(15) 0.104(3) 0.0564(19) -0.0070(18) -0.0056(13) -0.0127(16)
C9 0.0300(14) 0.068(2) 0.066(2) 0.0035(18) -0.0055(14) -0.0077(14)
C7 0.0331(14) 0.0471(17) 0.059(2) -0.0022(15) 0.0060(13) -0.0026(12)
C22 0.0500(18) 0.0476(18) 0.0480(18) -0.0088(14) -0.0018(14) -0.0057(14)
C19 0.0456(18) 0.068(2) 0.068(2) -0.0113(19) -0.0093(16) -0.0193(17)
C21 0.069(2) 0.052(2) 0.070(2) 0.0043(18) -0.0021(19) -0.0179(18)
C35 0.0260(14) 0.064(2) 0.080(2) -0.0081(19) 0.0070(14) -0.0156(14)
C33 0.0225(14) 0.0434(18) 0.123(3) 0.030(2) -0.0025(16) -0.0054(12)
C10 0.0335(15) 0.065(2) 0.054(2) 0.0013(16) -0.0023(13) -0.0051(14)
C34 0.0235(14) 0.0437(18) 0.127(4) 0.023(2) 0.0002(17) -0.0104(13)
C20 0.064(2) 0.071(3) 0.085(3) -0.006(2) -0.003(2) -0.035(2)
C24 0.083(3) 0.066(3) 0.075(3) 0.017(2) -0.007(2) 0.005(2)
C23 0.054(2) 0.073(3) 0.079(3) -0.014(2) -0.0026(19) 0.0017(19)
C11 0.058(3) 0.193(6) 0.065(3) -0.007(3) -0.017(2) -0.001(3)
C12 0.078(3) 0.124(5) 0.088(3) -0.048(3) 0.011(3) -0.024(3)

loop_
_atom_type_symbol
_atom_type_description
_atom_type_scat_dispersion_real
_atom_type_scat_dispersion_imag
_atom_type_scat_source
C C 0.0033 0.0016 'International Tables Vol C Tables 4.2.6.8 and 6.1.1.4'
H H 0.0000 0.0000 'International Tables Vol C Tables 4.2.6.8 and 6.1.1.4'
Ag Ag -0.8971 1.1015 'International Tables Vol C Tables 4.2.6.8 and 6.1.1.4'
N N 0.0061 0.0033 'International Tables Vol C Tables 4.2.6.8 and 6.1.1.4'
O O 0.0106 0.0060 'International Tables Vol C Tables 4.2.6.8 and 6.1.1.4'
S S 0.1246 0.1234 'International Tables Vol C Tables 4.2.6.8 and 6.1.1.4'

loop_
_geom_angle_atom_site_label_1
_geom_angle_atom_site_label_2
_geom_angle_atom_site_label_3
_geom_angle
_geom_angle_site_symmetry_1
_geom_angle_site_symmetry_3
N5 Ag1 N6 172.56(10) 1_655 .
N5 Ag1 Ag2 79.56(7) 1_655 1_565
N6 Ag1 Ag2 104.82(7) . 1_565
N4 Ag2 N3 171.67(10) 1_655 .
N4 Ag2 Ag1 106.50(7) 1_655 1_545
N3 Ag2 Ag1 81.28(7) . 1_545
O3 S1 O1 112.82(16) . .
O3 S1 O2 112.11(15) . .
O1 S1 O2 113.05(15) . .
O3 S1 C1 105.66(14) . .
O1 S1 C1 105.39(15) . .
O2 S1 C1 107.12(15) . .
O6 S2 O4 112.6(2) . .
O6 S2 O5 112.5(2) . .
O4 S2 O5 113.6(2) . .
O6 S2 C13 105.27(18) . .
O4 S2 C13 105.79(18) . .
O5 S2 C13 106.35(18) . .
C25 N6 C29 117.2(2) . .
C25 N6 Ag1 123.04(18) . .
C29 N6 Ag1 119.72(19) . .
C44 N4 C42 116.4(2) . .
C44 N4 Ag2 120.7(2) . 1_455
C42 N4 Ag2 122.6(2) . 1_455
C32 N5 C34 117.0(2) . .
C32 N5 Ag1 123.61(19) . 1_455
C34 N5 Ag1 119.3(2) . 1_455
H2A O2W H2B 104.5 . .
C39 N3 C35 117.5(2) . .
C39 N3 Ag2 122.8(2) . .
C35 N3 Ag2 119.7(2) . .
C28 C27 C26 116.0(2) . .
C28 C27 C30 122.2(2) . .
C26 C27 C30 121.9(2) . .
C31 C30 C33 115.8(2) . .
C31 C30 C27 122.4(2) . .
C33 C30 C27 121.8(3) . .
C41 C40 C43 116.6(2) . .
C41 C40 C37 121.6(3) . .
C43 C40 C37 121.7(3) . .
H1A O1W H1B 104.5 . .
N6 C25 C26 123.3(3) . .
N6 C25 H30 118.4 . .
C26 C25 H30 118.4 . .
C38 C37 C36 116.5(3) . .
C38 C37 C40 122.3(3) . .
C36 C37 C40 121.1(3) . .
C22 N2 C24 115.4(3) . .
C22 N2 C23 115.1(3) . .
C24 N2 C23 108.9(3) . .
C42 C41 C40 119.8(3) . .
C42 C41 H39 120.1 . .
C40 C41 H39 120.1 . .
C30 C31 C32 120.4(3) . .
C30 C31 H28 119.8 . .
C32 C31 H28 119.8 . .
C1 C6 C7 123.7(3) . .
C1 C6 C5 117.9(2) . .
C7 C6 C5 118.3(3) . .
C1 C2 C3 120.4(3) . .
C1 C2 H9 119.8 . .
C3 C2 H9 119.8 . .
C2 C1 C6 121.1(3) . .
C2 C1 S1 117.3(2) . .
C6 C1 S1 121.5(2) . .
C25 C26 C27 120.1(3) . .
C25 C26 H29 120.0 . .
C27 C26 H29 120.0 . .
C13 C18 C19 123.8(3) . .
C13 C18 C17 117.8(3) . .
C19 C18 C17 118.3(3) . .
C29 C28 C27 120.5(3) . .
C29 C28 H32 119.8 . .
C27 C28 H32 119.8 . .
C15 C16 C17 121.3(3) . .
C15 C16 H24 119.4 . .
C17 C16 H24 119.4 . .
C4 C3 C2 121.0(3) . .
C4 C3 H8 119.5 . .
C2 C3 H8 119.5 . .
C16 C17 C18 118.7(3) . .
C16 C17 C22 122.3(3) . .
C18 C17 C22 118.9(3) . .
C7 C8 C9 122.0(3) . .
C7 C8 H11 119.0 . .
C9 C8 H11 119.0 . .
N4 C44 C43 124.3(3) . .
N4 C44 H33 117.8 . .
C43 C44 H33 117.8 . .
N6 C29 C28 122.9(3) . .
N6 C29 H31 118.5 . .
C28 C29 H31 118.5 . .
N5 C32 C31 123.5(3) . .
N5 C32 H27 118.3 . .
C31 C32 H27 118.3 . .
C39 C38 C37 120.2(3) . .
C39 C38 H35 119.9 . .
C37 C38 H35 119.9 . .
C4 C5 C6 119.6(3) . .
C4 C5 C10 120.0(3) . .
C6 C5 C10 120.4(3) . .
C3 C4 C5 120.1(3) . .
C3 C4 H7 120.0 . .
C5 C4 H7 120.0 . .
C14 C13 C18 121.1(3) . .
C14 C13 S2 117.1(3) . .
C18 C13 S2 121.6(2) . .
C44 C43 C40 119.4(3) . .
C44 C43 H34 120.3 . .
C40 C43 H34 120.3 . .
N3 C39 C38 123.2(3) . .
N3 C39 H36 118.4 . .
C38 C39 H36 118.4 . .
C16 C15 C14 120.1(3) . .
C16 C15 H23 120.0 . .
C14 C15 H23 120.0 . .
C13 C14 C15 120.8(3) . .
C13 C14 H22 119.6 . .
C15 C14 H22 119.6 . .
C35 C36 C37 120.2(3) . .
C35 C36 H38 119.9 . .
C37 C36 H38 119.9 . .
N4 C42 C41 123.3(3) . .
N4 C42 H40 118.3 . .
C41 C42 H40 118.3 . .
C10 N1 C11 115.3(4) . .
C10 N1 C12 113.2(3) . .
C11 N1 C12 109.4(4) . .
C10 C9 C8 121.3(3) . .
C10 C9 H12 119.3 . .
C8 C9 H12 119.3 . .
C8 C7 C6 119.6(3) . .
C8 C7 H10 120.2 . .
C6 C7 H10 120.2 . .
C21 C22 N2 122.8(3) . .
C21 C22 C17 119.1(3) . .
N2 C22 C17 117.9(3) . .
C20 C19 C18 120.9(3) . .
C20 C19 H21 119.6 . .
C18 C19 H21 119.6 . .
C22 C21 C20 122.0(4) . .
C22 C21 H19 119.0 . .
C20 C21 H19 119.0 . .
N3 C35 C36 122.4(3) . .
N3 C35 H37 118.8 . .
C36 C35 H37 118.8 . .
C30 C33 C34 120.7(3) . .
C30 C33 H26 119.6 . .
C34 C33 H26 119.6 . .
C9 C10 N1 123.7(3) . .
C9 C10 C5 118.3(3) . .
N1 C10 C5 118.0(3) . .
N5 C34 C33 122.6(3) . .
N5 C34 H25 118.7 . .
C33 C34 H25 118.7 . .
C19 C20 C21 120.7(4) . .
C19 C20 H20 119.7 . .
C21 C20 H20 119.7 . .
N2 C24 H18 109.5 . .
N2 C24 H16 109.5 . .
H18 C24 H16 109.5 . .
N2 C24 H17 109.5 . .
H18 C24 H17 109.5 . .
H16 C24 H17 109.5 . .
N2 C23 H14 109.5 . .
N2 C23 H15 109.5 . .
H14 C23 H15 109.5 . .
N2 C23 H13 109.5 . .
H14 C23 H13 109.5 . .
H15 C23 H13 109.5 . .
N1 C11 H2 109.5 . .
N1 C11 H3 109.5 . .
H2 C11 H3 109.5 . .
N1 C11 H1 109.5 . .
H2 C11 H1 109.5 . .
H3 C11 H1 109.5 . .
N1 C12 H6 109.5 . .
N1 C12 H5 109.5 . .
H6 C12 H5 109.5 . .
N1 C12 H4 109.5 . .
H6 C12 H4 109.5 . .
H5 C12 H4 109.5 . .

loop_
_geom_bond_atom_site_label_1
_geom_bond_atom_site_label_2
_geom_bond_distance
_geom_bond_site_symmetry_2
Ag1 N5 2.156(2) 1_655
Ag1 N6 2.160(2) .
Ag1 Ag2 3.3640(5) 1_565
Ag2 N4 2.165(2) 1_655
Ag2 N3 2.168(2) .
S1 O3 1.446(2) .
S1 O1 1.450(2) .
S1 O2 1.452(2) .
S1 C1 1.794(3) .
S2 O6 1.440(3) .
S2 O4 1.444(4) .
S2 O5 1.459(3) .
S2 C13 1.788(3) .
N6 C25 1.322(4) .
N6 C29 1.336(4) .
N4 C44 1.328(5) .
N4 C42 1.332(4) .
N5 C32 1.324(4) .
N5 C34 1.325(4) .
O2W H2A 0.8500 .
O2W H2B 0.8504 .
N3 C39 1.329(4) .
N3 C35 1.338(5) .
C27 C28 1.382(4) .
C27 C26 1.391(4) .
C27 C30 1.482(3) .
C30 C31 1.374(4) .
C30 C33 1.381(4) .
C40 C41 1.387(4) .
C40 C43 1.388(4) .
C40 C37 1.487(3) .
O1W H1A 0.8502 .
O1W H1B 0.8499 .
C25 C26 1.384(4) .
C25 H30 0.9300 .
C37 C38 1.380(4) .
C37 C36 1.390(4) .
N2 C22 1.420(4) .
N2 C24 1.466(5) .
N2 C23 1.467(5) .
C41 C42 1.384(4) .
C41 H39 0.9300 .
C31 C32 1.380(4) .
C31 H28 0.9300 .
C6 C1 1.419(4) .
C6 C7 1.427(4) .
C6 C5 1.428(5) .
C2 C1 1.370(4) .
C2 C3 1.403(5) .
C2 H9 0.9300 .
C26 H29 0.9300 .
C18 C13 1.418(5) .
C18 C19 1.420(4) .
C18 C17 1.428(4) .
C28 C29 1.379(4) .
C28 H32 0.9300 .
C16 C15 1.350(5) .
C16 C17 1.421(4) .
C16 H24 0.9300 .
C3 C4 1.362(4) .
C3 H8 0.9300 .
C17 C22 1.430(5) .
C8 C7 1.366(5) .
C8 C9 1.394(5) .
C8 H11 0.9300 .
C44 C43 1.375(4) .
C44 H33 0.9300 .
C29 H31 0.9300 .
C32 H27 0.9300 .
C38 C39 1.378(4) .
C38 H35 0.9300 .
C5 C4 1.424(4) .
C5 C10 1.436(4) .
C4 H7 0.9300 .
C13 C14 1.361(5) .
C43 H34 0.9300 .
C39 H36 0.9300 .
C15 C14 1.399(5) .
C15 H23 0.9300 .
C14 H22 0.9300 .
C36 C35 1.384(4) .
C36 H38 0.9300 .
C42 H40 0.9300 .
N1 C10 1.424(5) .
N1 C11 1.449(5) .
N1 C12 1.467(6) .
C9 C10 1.374(5) .
C9 H12 0.9300 .
C7 H10 0.9300 .
C22 C21 1.361(5) .
C19 C20 1.348(6) .
C19 H21 0.9300 .
C21 C20 1.385(6) .
C21 H19 0.9300 .
C35 H37 0.9300 .
C33 C34 1.386(4) .
C33 H26 0.9300 .
C34 H25 0.9300 .
C20 H20 0.9300 .
C24 H18 0.9600 .
C24 H16 0.9600 .
C24 H17 0.9600 .
C23 H14 0.9600 .
C23 H15 0.9600 .
C23 H13 0.9600 .
C11 H2 0.9600 .
C11 H3 0.9600 .
C11 H1 0.9600 .
C12 H6 0.9600 .
C12 H5 0.9600 .
C12 H4 0.9600 .

loop_
_geom_hbond_atom_site_label_D
_geom_hbond_atom_site_label_H
_geom_hbond_atom_site_label_A
_geom_hbond_distance_DH
_geom_hbond_distance_HA
_geom_hbond_distance_DA
_geom_hbond_angle_DHA
_geom_hbond_site_symmetry_A
_geom_hbond_publ_flag
C41 H39 O2 0.93 2.61 3.527(4) 167.5 2_666 yes
C31 H28 O2W 0.93 2.59 3.424(4) 150.0 2_676 yes
C31 H28 O1W 0.93 2.54 3.119(5) 121.1 2_676 yes
C39 H36 O4 0.93 2.61 3.353(5) 136.9 1_545 yes
C42 H40 O3 0.93 2.44 3.238(4) 143.3 1_455 yes
C9 H12 O5 0.93 2.64 3.455(5) 147.2 2_666 yes
C41 H39 O2 0.93 2.61 3.527(4) 167.5 2_666 yes
C31 H28 O2W 0.93 2.59 3.424(4) 150.0 2_676 yes
C31 H28 O1W 0.93 2.54 3.119(5) 121.1 2_676 yes
C39 H36 O4 0.93 2.61 3.353(5) 136.9 1_545 yes
C42 H40 O3 0.93 2.44 3.238(4) 143.3 1_455 yes
C9 H12 O5 0.93 2.64 3.455(5) 147.2 2_666 yes

loop_
_geom_torsion_atom_site_label_1
_geom_torsion_atom_site_label_2
_geom_torsion_atom_site_label_3
_geom_torsion_atom_site_label_4
_geom_torsion
_geom_torsion_site_symmetry_1
_geom_torsion_site_symmetry_2
_geom_torsion_site_symmetry_3
_geom_torsion_site_symmetry_4
C28 C27 C30 C31 177.1(3) . . . .
C26 C27 C30 C31 -1.7(5) . . . .
C28 C27 C30 C33 -1.0(5) . . . .
C26 C27 C30 C33 -179.7(4) . . . .
C29 N6 C25 C26 0.4(5) . . . .
Ag1 N6 C25 C26 178.6(3) . . . .
C41 C40 C37 C38 -169.7(3) . . . .
C43 C40 C37 C38 8.2(5) . . . .
C41 C40 C37 C36 6.2(5) . . . .
C43 C40 C37 C36 -175.9(3) . . . .
C43 C40 C41 C42 -2.4(5) . . . .
C37 C40 C41 C42 175.6(3) . . . .
C33 C30 C31 C32 1.5(5) . . . .
C27 C30 C31 C32 -176.7(3) . . . .
C3 C2 C1 C6 0.6(4) . . . .
C3 C2 C1 S1 177.7(2) . . . .
C7 C6 C1 C2 179.3(3) . . . .
C5 C6 C1 C2 -0.5(4) . . . .
C7 C6 C1 S1 2.3(4) . . . .
C5 C6 C1 S1 -177.5(2) . . . .
O3 S1 C1 C2 10.1(3) . . . .
O1 S1 C1 C2 -109.6(2) . . . .
O2 S1 C1 C2 129.8(2) . . . .
O3 S1 C1 C6 -172.9(2) . . . .
O1 S1 C1 C6 67.4(3) . . . .
O2 S1 C1 C6 -53.2(3) . . . .
N6 C25 C26 C27 0.0(5) . . . .
C28 C27 C26 C25 -0.9(5) . . . .
C30 C27 C26 C25 177.9(3) . . . .
C26 C27 C28 C29 1.3(5) . . . .
C30 C27 C28 C29 -177.5(3) . . . .
C1 C2 C3 C4 0.1(5) . . . .
C15 C16 C17 C18 -3.8(5) . . . .
C15 C16 C17 C22 -179.4(3) . . . .
C13 C18 C17 C16 4.3(4) . . . .
C19 C18 C17 C16 -172.3(3) . . . .
C13 C18 C17 C22 -179.9(3) . . . .
C19 C18 C17 C22 3.5(4) . . . .
C42 N4 C44 C43 -2.6(5) . . . .
Ag2 N4 C44 C43 -176.8(3) 1_455 . . .
C25 N6 C29 C28 0.0(5) . . . .
Ag1 N6 C29 C28 -178.2(3) . . . .
C27 C28 C29 N6 -0.9(6) . . . .
C34 N5 C32 C31 -0.3(5) . . . .
Ag1 N5 C32 C31 176.4(3) 1_455 . . .
C30 C31 C32 N5 -0.5(5) . . . .
C36 C37 C38 C39 -2.4(5) . . . .
C40 C37 C38 C39 173.6(3) . . . .
C1 C6 C5 C4 -0.2(4) . . . .
C7 C6 C5 C4 180.0(3) . . . .
C1 C6 C5 C10 179.0(3) . . . .
C7 C6 C5 C10 -0.9(4) . . . .
C2 C3 C4 C5 -0.9(5) . . . .
C6 C5 C4 C3 0.9(5) . . . .
C10 C5 C4 C3 -178.3(3) . . . .
C19 C18 C13 C14 175.2(3) . . . .
C17 C18 C13 C14 -1.2(5) . . . .
C19 C18 C13 S2 0.2(5) . . . .
C17 C18 C13 S2 -176.2(2) . . . .
O6 S2 C13 C14 -106.3(3) . . . .
O4 S2 C13 C14 13.2(3) . . . .
O5 S2 C13 C14 134.2(3) . . . .
O6 S2 C13 C18 68.9(3) . . . .
O4 S2 C13 C18 -171.7(3) . . . .
O5 S2 C13 C18 -50.6(3) . . . .
N4 C44 C43 C40 -0.2(6) . . . .
C41 C40 C43 C44 2.7(5) . . . .
C37 C40 C43 C44 -175.3(3) . . . .
C35 N3 C39 C38 1.0(5) . . . .
Ag2 N3 C39 C38 -177.9(3) . . . .
C37 C38 C39 N3 1.0(6) . . . .
C17 C16 C15 C14 0.1(5) . . . .
C18 C13 C14 C15 -2.6(5) . . . .
S2 C13 C14 C15 172.6(3) . . . .
C16 C15 C14 C13 3.2(6) . . . .
C38 C37 C36 C35 2.1(5) . . . .
C40 C37 C36 C35 -174.0(3) . . . .
C44 N4 C42 C41 2.9(5) . . . .
Ag2 N4 C42 C41 177.0(3) 1_455 . . .
C40 C41 C42 N4 -0.4(6) . . . .
C7 C8 C9 C10 -0.8(6) . . . .
C9 C8 C7 C6 1.0(5) . . . .
C1 C6 C7 C8 180.0(3) . . . .
C5 C6 C7 C8 -0.2(4) . . . .
C24 N2 C22 C21 -11.4(5) . . . .
C23 N2 C22 C21 116.8(4) . . . .
C24 N2 C22 C17 163.5(3) . . . .
C23 N2 C22 C17 -68.3(4) . . . .
C16 C17 C22 C21 171.2(3) . . . .
C18 C17 C22 C21 -4.4(5) . . . .
C16 C17 C22 N2 -3.9(5) . . . .
C18 C17 C22 N2 -179.5(3) . . . .
C13 C18 C19 C20 -176.7(4) . . . .
C17 C18 C19 C20 -0.4(5) . . . .
N2 C22 C21 C20 177.1(4) . . . .
C17 C22 C21 C20 2.2(6) . . . .
C39 N3 C35 C36 -1.3(5) . . . .
Ag2 N3 C35 C36 177.6(3) . . . .
C37 C36 C35 N3 -0.3(6) . . . .
C31 C30 C33 C34 -1.7(6) . . . .
C27 C30 C33 C34 176.4(4) . . . .
C8 C9 C10 N1 178.2(4) . . . .
C8 C9 C10 C5 -0.3(5) . . . .
C11 N1 C10 C9 34.9(6) . . . .
C12 N1 C10 C9 -92.1(5) . . . .
C11 N1 C10 C5 -146.6(4) . . . .
C12 N1 C10 C5 86.4(4) . . . .
C4 C5 C10 C9 -179.7(3) . . . .
C6 C5 C10 C9 1.1(5) . . . .
C4 C5 C10 N1 1.7(5) . . . .
C6 C5 C10 N1 -177.5(3) . . . .
C32 N5 C34 C33 0.0(6) . . . .
Ag1 N5 C34 C33 -176.8(4) 1_455 . . .
C30 C33 C34 N5 1.1(7) . . . .
C18 C19 C20 C21 -1.9(7) . . . .
C22 C21 C20 C19 1.0(7) . . . .
